data_7126559
loop_
_publ_author_name
'Ai, Yong'
'Wu, Dong-Ji'
'Yang, Meng-Juan'
'Wang, Pan'
'He, Wen-Hui'
'Liao, Wei-Qiang'

_publ_section_title
;
 Highest-T<sub>c</sub> organic enantiomeric ferroelectrics obtained by F/H
 substitution.
;
_journal_issue 51
_journal_name_full 'Chemical communications (Cambridge, England)'
_journal_page_first 7033
_journal_page_last 7036
_journal_paper_doi 10.1039/d0cc02547j
_journal_volume 56
_journal_year 2020
_chemical_formula_sum 'C6 H13 F I N'
_chemical_formula_weight 245.07
_space_group_crystal_system monoclinic
_space_group_IT_number 14
_space_group_name_Hall '-P 2ybc'
_space_group_name_H-M_alt 'P 1 21/c 1'
_atom_sites_solution_hydrogens geom
_audit_creation_method SHELXL-2014/7
_audit_update_record
;
2020-04-07 deposited with the CCDC.	2020-05-18 downloaded from the CCDC.
;
_cell_angle_alpha 90
_cell_angle_beta 97.868(2)
_cell_angle_gamma 90
_cell_formula_units_Z 4
_cell_length_a 7.27230(10)
_cell_length_b 10.4559(2)
_cell_length_c 11.9429(3)
_cell_measurement_reflns_used 8076
_cell_measurement_temperature 293(2)
_cell_measurement_theta_max 31.0730
_cell_measurement_theta_min 2.6050
_cell_volume 899.57(3)
_computing_cell_refinement 'CrysAlisPro 1.171.39.46 (Rigaku OD, 2018)'
_computing_data_collection 'CrysAlisPro 1.171.39.46 (Rigaku OD, 2018)'
_computing_data_reduction 'CrysAlisPro 1.171.39.46 (Rigaku OD, 2018)'
_computing_molecular_graphics 'DIAMOND (Brandenburg & Putz, 2005)'
_computing_publication_material 'SHELXL-2014/7 (Sheldrick, 2014)'
_computing_structure_refinement 'SHELXL-2014/7 (Sheldrick, 2014)'
_computing_structure_solution 'SHELXL-2014/7 (Sheldrick, 2014)'
_diffrn_ambient_temperature 293(2)
_diffrn_measured_fraction_theta_full 1.000
_diffrn_measured_fraction_theta_max 1.000
_diffrn_measurement_device_type 'XtaLAB Synergy R, DW system, HyPix'
_diffrn_measurement_method 'four-circle diffractometer'
_diffrn_radiation_type MoK\a
_diffrn_radiation_wavelength 0.71073
_diffrn_reflns_av_R_equivalents 0.0164
_diffrn_reflns_av_unetI/netI 0.0091
_diffrn_reflns_Laue_measured_fraction_full 1.000
_diffrn_reflns_Laue_measured_fraction_max 1.000
_diffrn_reflns_limit_h_max 8
_diffrn_reflns_limit_h_min -8
_diffrn_reflns_limit_k_max 12
_diffrn_reflns_limit_k_min -12
_diffrn_reflns_limit_l_max 14
_diffrn_reflns_limit_l_min -14
_diffrn_reflns_number 8115
_diffrn_reflns_point_group_measured_fraction_full 1.000
_diffrn_reflns_point_group_measured_fraction_max 1.000
_diffrn_reflns_theta_full 25.025
_diffrn_reflns_theta_max 25.025
_diffrn_reflns_theta_min 2.600
_diffrn_source 'Rotating-anode X-ray tube'
_exptl_absorpt_coefficient_mu 3.503
_exptl_absorpt_correction_T_max 0.479
_exptl_absorpt_correction_T_min 0.467
_exptl_absorpt_correction_type multi-scan
_exptl_absorpt_process_details 'CrysAlisPro 1.171.39.46 (Rigaku OD, 2018)'
_exptl_crystal_colour colourless
_exptl_crystal_density_diffrn 1.810
_exptl_crystal_description block
_exptl_crystal_F_000 472
_exptl_crystal_size_max 0.220
_exptl_crystal_size_mid 0.210
_exptl_crystal_size_min 0.210
_refine_diff_density_max 0.503
_refine_diff_density_min -0.518
_refine_diff_density_rms 0.055
_refine_ls_extinction_method none
_refine_ls_goodness_of_fit_ref 1.002
_refine_ls_hydrogen_treatment constr
_refine_ls_matrix_type full
_refine_ls_number_parameters 84
_refine_ls_number_reflns 1597
_refine_ls_number_restraints 0
_refine_ls_restrained_S_all 1.002
_refine_ls_R_factor_all 0.0177
_refine_ls_R_factor_gt 0.0170
_refine_ls_shift/su_max 0.002
_refine_ls_shift/su_mean 0.000
_refine_ls_structure_factor_coef Fsqd
_refine_ls_weighting_details 'w=1/[\s^2^(Fo^2^)+(0.0261P)^2^+0.6682P] where P=(Fo^2^+2Fc^2^)/3'
_refine_ls_weighting_scheme calc
_refine_ls_wR_factor_gt 0.0453
_refine_ls_wR_factor_ref 0.0458
_reflns_Friedel_coverage 0.000
_reflns_number_gt 1540
_reflns_number_total 1597
_reflns_threshold_expression 'I > 2\s(I)'
_cod_data_source_file d0cc02547j2.cif
_cod_data_source_block P21c
_cod_depositor_comments 'Adding full bibliography for 7126557--7126560.cif.'
_cod_original_sg_symbol_H-M 'P 21/c'
_cod_database_code 7126559
_shelx_shelxl_version_number 2014/7
_shelx_space_group_comment
;
The symmetry employed for this shelxl refinement is uniquely defined
by the following loop, which should always be used as a source of
symmetry information in preference to the above space-group names.
They are only intended as comments.
;
_shelx_estimated_absorpt_t_min 0.513
_shelx_estimated_absorpt_t_max 0.527

loop_
_space_group_symop_operation_xyz
'x, y, z'
'-x, y+1/2, -z+1/2'
'-x, -y, -z'
'x, -y-1/2, z-1/2'

loop_
_atom_site_label
_atom_site_type_symbol
_atom_site_fract_x
_atom_site_fract_y
_atom_site_fract_z
_atom_site_U_iso_or_equiv
_atom_site_adp_type
_atom_site_occupancy
_atom_site_site_symmetry_order
_atom_site_calc_flag
_atom_site_refinement_flags_posn
_atom_site_refinement_flags_adp
_atom_site_refinement_flags_occupancy
_atom_site_disorder_assembly
_atom_site_disorder_group
I1 I 0.73575(2) 0.81484(2) 0.09656(2) 0.04548(8) Uani 1 1 d . . . . .
N1 N 0.7213(3) 0.41786(19) 0.22088(15) 0.0365(4) Uani 1 1 d . . . . .
F1 F 0.7972(3) 0.3840(2) -0.03072(13) 0.0755(5) Uani 1 1 d . . . . .
C1 C 0.8831(3) 0.4503(2) 0.15958(19) 0.0410(5) Uani 1 1 d . . . . .
H1A H 0.8642 0.5325 0.1220 0.049 Uiso 1 1 calc R U . . .
H1B H 0.9976 0.4535 0.2118 0.049 Uiso 1 1 calc R U . . .
C2 C 0.8903(4) 0.3451(3) 0.0748(2) 0.0527(6) Uani 1 1 d . . . . .
H2 H 1.0193 0.3225 0.0686 0.063 Uiso 1 1 calc R U . . .
C3 C 0.7894(5) 0.2320(3) 0.1186(3) 0.0677(8) Uani 1 1 d . . . . .
H3A H 0.6806 0.2099 0.0658 0.081 Uiso 1 1 calc R U . . .
H3B H 0.8704 0.1581 0.1291 0.081 Uiso 1 1 calc R U . . .
C4 C 0.7336(4) 0.2749(3) 0.2309(2) 0.0535(7) Uani 1 1 d . . . . .
H4A H 0.6148 0.2386 0.2422 0.064 Uiso 1 1 calc R U . . .
H4B H 0.8262 0.2499 0.2933 0.064 Uiso 1 1 calc R U . . .
C5 C 0.7399(4) 0.4828(3) 0.3337(2) 0.0557(7) Uani 1 1 d . . . . .
H5A H 0.8542 0.4571 0.3780 0.084 Uiso 1 1 calc R U . . .
H5B H 0.6376 0.4589 0.3723 0.084 Uiso 1 1 calc R U . . .
H5C H 0.7399 0.5738 0.3232 0.084 Uiso 1 1 calc R U . . .
C6 C 0.5406(3) 0.4570(3) 0.1538(2) 0.0462(6) Uani 1 1 d . . . . .
H6A H 0.5438 0.5468 0.1372 0.069 Uiso 1 1 calc R U . . .
H6B H 0.4411 0.4399 0.1968 0.069 Uiso 1 1 calc R U . . .
H6C H 0.5214 0.4095 0.0844 0.069 Uiso 1 1 calc R U . . .

loop_
_atom_site_aniso_label
_atom_site_aniso_U_11
_atom_site_aniso_U_22
_atom_site_aniso_U_33
_atom_site_aniso_U_23
_atom_site_aniso_U_13
_atom_site_aniso_U_12
I1 0.04166(11) 0.04734(13) 0.04889(12) 0.00089(6) 0.01135(8) 0.00219(6)
N1 0.0378(9) 0.0428(11) 0.0297(9) 0.0023(8) 0.0075(7) -0.0012(8)
F1 0.0826(12) 0.1077(15) 0.0357(8) -0.0044(9) 0.0067(8) 0.0184(11)
C1 0.0372(11) 0.0481(13) 0.0395(12) 0.0057(10) 0.0117(9) 0.0002(10)
C2 0.0484(14) 0.0691(17) 0.0415(13) -0.0025(12) 0.0092(11) 0.0169(13)
C3 0.080(2) 0.0468(16) 0.0740(19) -0.0136(15) 0.0036(17) 0.0123(16)
C4 0.0575(16) 0.0425(14) 0.0593(16) 0.0159(13) 0.0036(13) -0.0030(12)
C5 0.0541(15) 0.079(2) 0.0349(12) -0.0117(13) 0.0105(11) -0.0063(14)
C6 0.0380(12) 0.0573(15) 0.0434(12) 0.0044(11) 0.0059(10) 0.0052(11)

loop_
_atom_type_symbol
_atom_type_description
_atom_type_scat_dispersion_real
_atom_type_scat_dispersion_imag
_atom_type_scat_source
C C 0.0033 0.0016 'International Tables Vol C Tables 4.2.6.8 and 6.1.1.4'
H H 0.0000 0.0000 'International Tables Vol C Tables 4.2.6.8 and 6.1.1.4'
N N 0.0061 0.0033 'International Tables Vol C Tables 4.2.6.8 and 6.1.1.4'
F F 0.0171 0.0103 'International Tables Vol C Tables 4.2.6.8 and 6.1.1.4'
I I -0.4742 1.8119 'International Tables Vol C Tables 4.2.6.8 and 6.1.1.4'

loop_
_geom_angle_atom_site_label_1
_geom_angle_atom_site_label_2
_geom_angle_atom_site_label_3
_geom_angle
_geom_angle_site_symmetry_1
_geom_angle_site_symmetry_3
_geom_angle_publ_flag
C5 N1 C6 108.76(19) . . ?
C5 N1 C4 112.5(2) . . ?
C6 N1 C4 110.65(19) . . ?
C5 N1 C1 110.76(18) . . ?
C6 N1 C1 111.36(17) . . ?
C4 N1 C1 102.78(18) . . ?
C2 C1 N1 105.3(2) . . ?
F1 C2 C1 109.6(2) . . ?
F1 C2 C3 109.7(2) . . ?
C1 C2 C3 106.0(2) . . ?
C4 C3 C2 105.8(2) . . ?
N1 C4 C3 104.1(2) . . ?

loop_
_geom_bond_atom_site_label_1
_geom_bond_atom_site_label_2
_geom_bond_distance
_geom_bond_site_symmetry_2
_geom_bond_publ_flag
N1 C5 1.498(3) . ?
N1 C6 1.500(3) . ?
N1 C4 1.501(3) . ?
N1 C1 1.507(3) . ?
F1 C2 1.407(3) . ?
C1 C2 1.500(4) . ?
C2 C3 1.522(5) . ?
C3 C4 1.521(4) . ?

loop_
_geom_hbond_atom_site_label_D
_geom_hbond_atom_site_label_H
_geom_hbond_atom_site_label_A
_geom_hbond_distance_DH
_geom_hbond_distance_HA
_geom_hbond_distance_DA
_geom_hbond_angle_DHA
_geom_hbond_site_symmetry_A
C6 H6C F1 0.96 2.60 3.169(3) 118.6 .
C6 H6B I1 0.96 3.21 4.097(2) 153.8 2_645
C6 H6A I1 0.96 3.20 4.092(3) 155.7 .
C5 H5B I1 0.96 3.17 4.066(3) 155.8 2_645
C5 H5A I1 0.96 3.31 4.177(3) 151.4 2_745
C4 H4B F1 0.97 2.56 3.275(3) 130.8 4_566
C2 H2 I1 0.98 3.18 3.988(3) 141.3 3_765
C1 H1B I1 0.97 3.14 3.995(2) 147.3 2_745
C1 H1A I1 0.97 3.10 4.003(2) 155.6 .

loop_
_geom_torsion_atom_site_label_1
_geom_torsion_atom_site_label_2
_geom_torsion_atom_site_label_3
_geom_torsion_atom_site_label_4
_geom_torsion
_geom_torsion_site_symmetry_1
_geom_torsion_site_symmetry_2
_geom_torsion_site_symmetry_3
_geom_torsion_site_symmetry_4
_geom_torsion_publ_flag
C5 N1 C1 C2 158.3(2) . . . . ?
C6 N1 C1 C2 -80.5(2) . . . . ?
C4 N1 C1 C2 37.9(2) . . . . ?
N1 C1 C2 F1 96.3(2) . . . . ?
N1 C1 C2 C3 -22.0(3) . . . . ?
F1 C2 C3 C4 -120.5(3) . . . . ?
C1 C2 C3 C4 -2.2(3) . . . . ?
C5 N1 C4 C3 -158.1(2) . . . . ?
C6 N1 C4 C3 80.1(3) . . . . ?
C1 N1 C4 C3 -38.9(3) . . . . ?
C2 C3 C4 N1 25.6(3) . . . . ?
